data_7248694
loop_
_publ_author_name
'Dudko, Ekaterina M.'
'Buikin, Petr A.'
'Ilyukhin, Andey B.'
'Korlyukov, Alexander A.'
'Dorovatovskii, Pavel V.'
'Simonenko, Nikolai P.'
'Kotov, Vitalii Yu.'

_publ_section_title
;
 Thermal decomposition of DMSO or DMF solvates: an advanced method for
 obtaining new hybrid bismuth(iii) halides
;
_journal_issue 26
_journal_name_full CrystEngComm
_journal_page_first 3490
_journal_page_last 3500
_journal_paper_doi 10.1039/D4CE00279B
_journal_volume 26
_journal_year 2024
_chemical_formula_moiety '2(C18 H18 N2), Bi Br6, 3(C2 H6 O S), Br'
_chemical_formula_sum 'C42 H54 Bi Br7 N4 O3 S3'
_chemical_formula_weight 1527.42
_space_group_crystal_system monoclinic
_space_group_IT_number 12
_space_group_name_Hall '-C 2y'
_space_group_name_H-M_alt 'C 1 2/m 1'
_symmetry_Int_Tables_number 12
_atom_sites_solution_hydrogens geom
_audit_conform_dict_location ftp://ftp.iucr.org/pub/cif_core.dic
_audit_conform_dict_name cif_core.dic
_audit_conform_dict_version 2.4.3
_audit_creation_date 2024-04-20
_audit_creation_method
;
Olex2 1.5
(compiled 2024.02.16 svn.r378c4104 for OlexSys, GUI svn.r6928)
;
_audit_update_record
;
2024-04-20 deposited with the CCDC.	2024-05-27 downloaded from the CCDC.
;
_cell_angle_alpha 90
_cell_angle_beta 125.2900(10)
_cell_angle_gamma 90
_cell_formula_units_Z 2
_cell_length_a 16.5194(9)
_cell_length_b 14.5925(9)
_cell_length_c 13.2748(7)
_cell_measurement_reflns_used 9992
_cell_measurement_temperature 100(2)
_cell_measurement_theta_max 29.97
_cell_measurement_theta_min 2.36
_cell_volume 2612.0(3)
_computing_cell_refinement 'Bruker SAINT'
_computing_data_collection 'Bruker APEX3'
_computing_data_reduction 'Bruker SAINT'
_computing_molecular_graphics 'Olex2 1.5 (Dolomanov et al., 2009)'
_computing_publication_material 'Olex2 1.5 (Dolomanov et al., 2009)'
_computing_structure_refinement 'SHELXL-2018/3 (Sheldrick, 2018)'
_computing_structure_solution 'SHELXS-2018 (Sheldrick, 2015)'
_diffrn_ambient_temperature 100(2)
_diffrn_measured_fraction_theta_full 0.999
_diffrn_measured_fraction_theta_max 0.994
_diffrn_measurement_device_type 'Bruker AXS D8 VENTURE PHOTON III C14 IuS 3.0'
_diffrn_measurement_method '\w scans'
_diffrn_radiation_monochromator graphite
_diffrn_radiation_type MoK\a
_diffrn_radiation_wavelength 0.71073
_diffrn_reflns_av_R_equivalents 0.0428
_diffrn_reflns_av_unetI/netI 0.0329
_diffrn_reflns_Laue_measured_fraction_full 0.999
_diffrn_reflns_Laue_measured_fraction_max 0.994
_diffrn_reflns_limit_h_max 23
_diffrn_reflns_limit_h_min -24
_diffrn_reflns_limit_k_max 21
_diffrn_reflns_limit_k_min -21
_diffrn_reflns_limit_l_max 19
_diffrn_reflns_limit_l_min -19
_diffrn_reflns_number 22807
_diffrn_reflns_point_group_measured_fraction_full 0.999
_diffrn_reflns_point_group_measured_fraction_max 0.994
_diffrn_reflns_theta_full 25.242
_diffrn_reflns_theta_max 31.543
_diffrn_reflns_theta_min 2.056
_diffrn_standards_number 0
_exptl_absorpt_coefficient_mu 8.889
_exptl_absorpt_correction_T_max 0.182
_exptl_absorpt_correction_T_min 0.032
_exptl_absorpt_correction_type multi-scan
_exptl_absorpt_process_details
;
 SADABS 2016/2: Krause, L., Herbst-Irmer, R., Sheldrick G.M. & Stalke D.,
 J. Appl. Cryst. 48 (2015) 3-10
;
_exptl_crystal_colour orange
_exptl_crystal_colour_primary orange
_exptl_crystal_density_diffrn 1.942
_exptl_crystal_description BLOCK
_exptl_crystal_F_000 1468
_exptl_crystal_size_max 0.3
_exptl_crystal_size_mid 0.24
_exptl_crystal_size_min 0.24
_refine_diff_density_max 1.392
_refine_diff_density_min -1.65
_refine_diff_density_rms 0.107
_refine_ls_extinction_method none
_refine_ls_goodness_of_fit_ref 0.993
_refine_ls_hydrogen_treatment constr
_refine_ls_matrix_type full
_refine_ls_number_parameters 162
_refine_ls_number_reflns 4494
_refine_ls_number_restraints 18
_refine_ls_restrained_S_all 1.003
_refine_ls_R_factor_all 0.0315
_refine_ls_R_factor_gt 0.0259
_refine_ls_shift/su_max 0.001
_refine_ls_shift/su_mean 0
_refine_ls_structure_factor_coef Fsqd
_refine_ls_weighting_details 'w=1/[\s^2^(Fo^2^)+(0.0200P)^2^+8.0000P] where P=(Fo^2^+2Fc^2^)/3'
_refine_ls_weighting_scheme calc
_refine_ls_wR_factor_gt 0.0579
_refine_ls_wR_factor_ref 0.0601
_reflns_Friedel_coverage 0
_reflns_number_gt 4043
_reflns_number_total 4494
_reflns_threshold_expression 'I > 2\s(I)'
_cod_data_source_file d4ce00279b2.cif
_cod_data_source_block shelx_CCDC2
_cod_depositor_comments 'Adding full bibliography for 7248691--7248702.cif.'
_cod_database_code 7248694
_shelx_estimated_absorpt_t_max 0.224
_shelx_estimated_absorpt_t_min 0.176
_olex2_refinement_description
;
1. Restrained distances
 S101-O101
 1.54 with sigma of 0.01
 S101-C101 = S101-C102
 1.78 with sigma of 0.01
 O101-C101 = O101-C102
 2.6 with sigma of 0.02
 C101-C102
 2.8 with sigma of 0.02
 S201-O201
 1.54 with sigma of 0.01
 S201-C201 = S201-C202
 1.78 with sigma of 0.01
 O201-C201 = O201-C202
 2.6 with sigma of 0.02
 C201-C202
 2.8 with sigma of 0.02
 S211-O211
 1.54 with sigma of 0.01
 S211-C211 = S211-C212
 1.78 with sigma of 0.01
 O211-C211 = O211-C212
 2.6 with sigma of 0.02
 C211-C212
 2.8 with sigma of 0.02
2. Others
 Uiso(S201)=Uiso(O201)=Uiso(C201)=Uiso(C202)=Uiso(S211)=Uiso(O211)=Uiso(C211)=
 Uiso(C212)=FVAR(1)
 Fixed Sof: S101(0.5) O101(0.5) C101(0.5) H10A(0.5) H10B(0.5) H10C(0.5)
 C102(0.5) H10D(0.5) H10E(0.5) H10F(0.5) S201(0.2) O201(0.2) C201(0.2)
 H20A(0.2) H20B(0.2) H20C(0.2) C202(0.2) H20D(0.2) H20E(0.2) H20F(0.2)
 S211(0.05) O211(0.05) C211(0.05) H21A(0.05) H21B(0.05) H21C(0.05) C212(0.05)
 H21D(0.05) H21E(0.05) H21F(0.05)
3.a Secondary CH2 refined with riding coordinates:
 C6(H6A,H6B)
3.b Me refined with riding coordinates:
 C101(H10A,H10B,H10C), C102(H10D,H10E,H10F), C201(H20A,H20B,H20C), C202(H20D,
 H20E,H20F), C211(H21A,H21B,H21C), C212(H21D,H21E,H21F)
3.c Aromatic/amide H refined with riding coordinates:
 C1(H1A), C2(H2A), C3(H3A), C4(H4A), C5(H5A), C8(H8A), C9(H9A)
;
_olex2_submission_special_instructions 'No special instructions were received'

loop_
_space_group_symop_id
_space_group_symop_operation_xyz
1 'x, y, z'
2 '-x, y, -z'
3 'x+1/2, y+1/2, z'
4 '-x+1/2, y+1/2, -z'
5 '-x, -y, -z'
6 'x, -y, z'
7 '-x+1/2, -y+1/2, -z'
8 'x+1/2, -y+1/2, z'

loop_
_atom_site_label
_atom_site_type_symbol
_atom_site_fract_x
_atom_site_fract_y
_atom_site_fract_z
_atom_site_U_iso_or_equiv
_atom_site_adp_type
_atom_site_occupancy
_atom_site_site_symmetry_order
_atom_site_calc_flag
_atom_site_refinement_flags_posn
_atom_site_refinement_flags_adp
_atom_site_refinement_flags_occupancy
_atom_site_disorder_assembly
_atom_site_disorder_group
Bi1 Bi 0.5 0.5 1 0.01998(5) Uani 1 4 d S T P . .
Br1 Br 0.5 0.69772(3) 1 0.03309(9) Uani 1 2 d S T P . .
Br2 Br 0.44930(3) 0.5 0.75686(3) 0.03480(9) Uani 1 2 d S T P . .
Br3 Br 0.70402(3) 0.5 1.08093(3) 0.02646(8) Uani 1 2 d S T P . .
Br4 Br 0.5 0 0.5 0.02556(10) Uani 1 4 d S T P . .
N1 N 0.29360(16) 0.21135(16) 0.2556(2) 0.0275(4) Uani 1 1 d . . . . .
C1 C 0.3709(2) 0.1829(3) 0.2558(3) 0.0433(8) Uani 1 1 d . . . . .
H1A H 0.404364 0.127708 0.296758 0.052 Uiso 1 1 calc R U . . .
C2 C 0.4016(2) 0.2342(3) 0.1964(4) 0.0596(12) Uani 1 1 d . . . . .
H2A H 0.455973 0.213844 0.195771 0.072 Uiso 1 1 calc R U . . .
C3 C 0.3540(2) 0.3144(3) 0.1381(3) 0.0506(10) Uani 1 1 d . . . . .
H3A H 0.375555 0.350278 0.098042 0.061 Uiso 1 1 calc R U . . .
C4 C 0.2748(2) 0.3421(2) 0.1387(3) 0.0386(7) Uani 1 1 d . . . . .
H4A H 0.240828 0.39729 0.098604 0.046 Uiso 1 1 calc R U . . .
C5 C 0.2449(2) 0.2893(2) 0.1978(3) 0.0313(6) Uani 1 1 d . . . . .
H5A H 0.189778 0.307936 0.197822 0.038 Uiso 1 1 calc R U . . .
C6 C 0.2576(2) 0.15326(19) 0.3144(3) 0.0282(5) Uani 1 1 d . . . . .
H6A H 0.302011 0.099651 0.353722 0.034 Uiso 1 1 calc R U . . .
H6B H 0.190403 0.130231 0.249892 0.034 Uiso 1 1 calc R U . . .
C7 C 0.25408(19) 0.20501(17) 0.4101(2) 0.0253(5) Uani 1 1 d . . . . .
C8 C 0.3380(2) 0.2412(3) 0.5134(4) 0.0535(10) Uani 1 1 d . . . . .
H8A H 0.399684 0.235578 0.523668 0.064 Uiso 1 1 calc R U . . .
C9 C 0.3345(2) 0.2857(3) 0.6029(3) 0.0459(8) Uani 1 1 d . . . . .
H9A H 0.393594 0.310044 0.673777 0.055 Uiso 1 1 calc R U . . .
S101 S 0.09328(12) 0.46564(11) 0.22400(16) 0.0391(3) Uani 0.5 1 d D . P A -1
O101 O 0.1496(3) 0.5148(3) 0.1709(3) 0.0381(10) Uiso 0.5 1 d D . P A -1
C101 C 0.1578(5) 0.5193(5) 0.3730(5) 0.0489(18) Uiso 0.5 1 d D . P A -1
H10A H 0.131646 0.496249 0.418209 0.073 Uiso 0.5 1 calc R U P A -1
H10B H 0.22872 0.505213 0.419341 0.073 Uiso 0.5 1 calc R U P A -1
H10C H 0.148276 0.585839 0.362717 0.073 Uiso 0.5 1 calc R U P A -1
C102 C -0.0162(5) 0.5351(5) 0.1426(7) 0.0510(17) Uiso 0.5 1 d D . P A -1
H10D H -0.061602 0.515233 0.163233 0.077 Uiso 0.5 1 calc R U P A -1
H10E H 0.001955 0.599372 0.166371 0.077 Uiso 0.5 1 calc R U P A -1
H10F H -0.048752 0.528636 0.053534 0.077 Uiso 0.5 1 calc R U P A -1
S201 S 0.4812(3) 0.4401(3) 0.5186(4) 0.0330(7) Uiso 0.2 1 d D U P B -1
O201 O 0.4807(7) 0.3571(6) 0.4501(9) 0.0330(7) Uiso 0.2 1 d D U P B -1
C201 C 0.4052(12) 0.5209(8) 0.3966(11) 0.0330(7) Uiso 0.2 1 d D U P B -1
H20A H 0.400759 0.578085 0.431841 0.05 Uiso 0.2 1 calc R U P B -1
H20B H 0.434902 0.533371 0.351914 0.05 Uiso 0.2 1 calc R U P B -1
H20C H 0.338647 0.495314 0.339496 0.05 Uiso 0.2 1 calc R U P B -1
C202 C 0.5996(8) 0.4900(12) 0.5799(14) 0.0330(7) Uiso 0.2 1 d D U P B -1
H20D H 0.607493 0.545228 0.626819 0.05 Uiso 0.2 1 calc R U P B -1
H20E H 0.651787 0.445878 0.634542 0.05 Uiso 0.2 1 calc R U P B -1
H20F H 0.604756 0.506294 0.512184 0.05 Uiso 0.2 1 calc R U P B -1
S211 S 0.5400(13) 0.4546(11) 0.5008(16) 0.0330(7) Uiso 0.05 1 d D U P C -2
O211 O 0.511(3) 0.3528(13) 0.488(4) 0.0330(7) Uiso 0.05 1 d D U P C -2
C211 C 0.423(2) 0.511(3) 0.425(4) 0.0330(7) Uiso 0.05 1 d D U P C -2
H21A H 0.433602 0.57772 0.427893 0.05 Uiso 0.05 1 calc R U P C -2
H21B H 0.380971 0.491287 0.338597 0.05 Uiso 0.05 1 calc R U P C -2
H21C H 0.391609 0.496235 0.466191 0.05 Uiso 0.05 1 calc R U P C -2
C212 C 0.597(3) 0.476(3) 0.6599(19) 0.0330(7) Uiso 0.05 1 d D U P C -2
H21D H 0.618352 0.54025 0.678421 0.05 Uiso 0.05 1 calc R U P C -2
H21E H 0.549298 0.464114 0.679855 0.05 Uiso 0.05 1 calc R U P C -2
H21F H 0.654612 0.435921 0.709415 0.05 Uiso 0.05 1 calc R U P C -2

loop_
_atom_site_aniso_label
_atom_site_aniso_U_11
_atom_site_aniso_U_22
_atom_site_aniso_U_33
_atom_site_aniso_U_23
_atom_site_aniso_U_13
_atom_site_aniso_U_12
Bi1 0.01756(8) 0.02893(9) 0.01520(8) 0 0.01047(7) 0
Br1 0.02952(18) 0.03209(19) 0.02857(19) 0 0.01153(17) 0
Br2 0.02684(18) 0.0604(3) 0.01968(17) 0 0.01488(16) 0
Br3 0.01991(15) 0.0424(2) 0.01801(15) 0 0.01151(14) 0
Br4 0.0234(2) 0.0273(2) 0.0234(2) 0 0.0121(2) 0
N1 0.0241(10) 0.0335(12) 0.0228(10) 0.0025(8) 0.0124(9) -0.0064(8)
C1 0.0238(13) 0.062(2) 0.0391(17) 0.0250(15) 0.0155(13) 0.0071(13)
C2 0.0270(15) 0.095(3) 0.057(2) 0.040(2) 0.0249(17) 0.0084(17)
C3 0.0297(15) 0.072(2) 0.0386(18) 0.0244(17) 0.0134(14) -0.0092(15)
C4 0.0360(15) 0.0407(16) 0.0277(14) 0.0078(12) 0.0118(13) -0.0086(12)
C5 0.0275(13) 0.0342(14) 0.0261(13) 0.0017(10) 0.0119(12) -0.0048(10)
C6 0.0322(13) 0.0290(13) 0.0265(12) 0.0008(10) 0.0187(12) -0.0071(10)
C7 0.0283(12) 0.0233(11) 0.0229(12) 0.0001(9) 0.0140(11) -0.0042(9)
C8 0.0253(14) 0.085(3) 0.049(2) -0.035(2) 0.0209(15) -0.0146(16)
C9 0.0230(13) 0.070(2) 0.0353(17) -0.0256(16) 0.0113(13) -0.0125(14)
S101 0.0393(8) 0.0396(7) 0.0483(9) -0.0113(6) 0.0310(8) -0.0072(6)

loop_
_atom_type_symbol
_atom_type_description
_atom_type_scat_dispersion_real
_atom_type_scat_dispersion_imag
_atom_type_scat_source
C C 0.0033 0.0016 'International Tables Vol C Tables 4.2.6.8 and 6.1.1.4'
H H 0 0 'International Tables Vol C Tables 4.2.6.8 and 6.1.1.4'
Bi Bi -4.1077 10.2566 'International Tables Vol C Tables 4.2.6.8 and 6.1.1.4'
Br Br -0.2901 2.4595 'International Tables Vol C Tables 4.2.6.8 and 6.1.1.4'
N N 0.0061 0.0033 'International Tables Vol C Tables 4.2.6.8 and 6.1.1.4'
O O 0.0106 0.006 'International Tables Vol C Tables 4.2.6.8 and 6.1.1.4'
S S 0.1246 0.1234 'International Tables Vol C Tables 4.2.6.8 and 6.1.1.4'

loop_
_geom_angle_atom_site_label_1
_geom_angle_atom_site_label_2
_geom_angle_atom_site_label_3
_geom_angle
_geom_angle_site_symmetry_1
_geom_angle_site_symmetry_3
_geom_angle_publ_flag
Br1 Bi1 Br1 180 5_667 . ?
Br1 Bi1 Br3 90 . 5_667 ?
Br1 Bi1 Br3 90 5_667 5_667 ?
Br1 Bi1 Br3 90 5_667 . ?
Br1 Bi1 Br3 90 . . ?
Br2 Bi1 Br1 90 . . ?
Br2 Bi1 Br1 90 5_667 5_667 ?
Br2 Bi1 Br1 90 . 5_667 ?
Br2 Bi1 Br1 90 5_667 . ?
Br2 Bi1 Br2 180 5_667 . ?
Br2 Bi1 Br3 93.612(10) 5_667 . ?
Br2 Bi1 Br3 93.611(10) . 5_667 ?
Br2 Bi1 Br3 86.389(10) 5_667 5_667 ?
Br2 Bi1 Br3 86.388(11) . . ?
Br3 Bi1 Br3 180 5_667 . ?
C1 N1 C5 121.2(2) . . ?
C1 N1 C6 119.4(2) . . ?
C5 N1 C6 119.4(2) . . ?
N1 C1 H1A 120.2 . . ?
N1 C1 C2 119.7(3) . . ?
C2 C1 H1A 120.2 . . ?
C1 C2 H2A 119.9 . . ?
C3 C2 C1 120.3(3) . . ?
C3 C2 H2A 119.9 . . ?
C2 C3 H3A 120.5 . . ?
C2 C3 C4 119.0(3) . . ?
C4 C3 H3A 120.5 . . ?
C3 C4 H4A 120.2 . . ?
C3 C4 C5 119.7(3) . . ?
C5 C4 H4A 120.2 . . ?
N1 C5 C4 120.2(3) . . ?
N1 C5 H5A 119.9 . . ?
C4 C5 H5A 119.9 . . ?
N1 C6 H6A 109.2 . . ?
N1 C6 H6B 109.2 . . ?
N1 C6 C7 112.2(2) . . ?
H6A C6 H6B 107.9 . . ?
C7 C6 H6A 109.2 . . ?
C7 C6 H6B 109.2 . . ?
C8 C7 C6 121.7(3) . . ?
C8 C7 C9 118.3(3) . 7_556 ?
C9 C7 C6 119.9(2) 7_556 . ?
C7 C8 H8A 119.4 . . ?
C7 C8 C9 121.3(3) . . ?
C9 C8 H8A 119.4 . . ?
C7 C9 C8 120.4(3) 7_556 . ?
C7 C9 H9A 119.8 7_556 . ?
C8 C9 H9A 119.8 . . ?
O101 S101 C101 99.3(3) . . ?
O101 S101 C102 96.9(3) . . ?
C102 S101 C101 99.7(3) . . ?
S101 C101 H10A 109.5 . . ?
S101 C101 H10B 109.5 . . ?
S101 C101 H10C 109.5 . . ?
H10A C101 H10B 109.5 . . ?
H10A C101 H10C 109.5 . . ?
H10B C101 H10C 109.5 . . ?
S101 C102 H10D 109.5 . . ?
S101 C102 H10E 109.5 . . ?
S101 C102 H10F 109.5 . . ?
H10D C102 H10E 109.5 . . ?
H10D C102 H10F 109.5 . . ?
H10E C102 H10F 109.5 . . ?
O201 S201 C201 103.0(6) . . ?
O201 S201 C202 103.0(7) . . ?
C202 S201 C201 98.9(6) . . ?
S201 C201 H20A 109.5 . . ?
S201 C201 H20B 109.5 . . ?
S201 C201 H20C 109.5 . . ?
H20A C201 H20B 109.5 . . ?
H20A C201 H20C 109.5 . . ?
H20B C201 H20C 109.5 . . ?
S201 C202 H20D 109.5 . . ?
S201 C202 H20E 109.5 . . ?
S201 C202 H20F 109.5 . . ?
H20D C202 H20E 109.5 . . ?
H20D C202 H20F 109.5 . . ?
H20E C202 H20F 109.5 . . ?
O211 S211 C211 102.9(12) . . ?
O211 S211 C212 102.8(12) . . ?
C212 S211 C211 104.4(11) . . ?
S211 C211 H21A 109.5 . . ?
S211 C211 H21B 109.5 . . ?
S211 C211 H21C 109.5 . . ?
H21A C211 H21B 109.5 . . ?
H21A C211 H21C 109.5 . . ?
H21B C211 H21C 109.5 . . ?
S211 C212 H21D 109.5 . . ?
S211 C212 H21E 109.5 . . ?
S211 C212 H21F 109.5 . . ?
H21D C212 H21E 109.5 . . ?
H21D C212 H21F 109.5 . . ?
H21E C212 H21F 109.5 . . ?

loop_
_geom_bond_atom_site_label_1
_geom_bond_atom_site_label_2
_geom_bond_distance
_geom_bond_site_symmetry_2
_geom_bond_publ_flag
Bi1 Br1 2.8853(4) . ?
Bi1 Br1 2.8853(4) 5_667 ?
Bi1 Br2 2.8277(4) . ?
Bi1 Br2 2.8277(4) 5_667 ?
Bi1 Br3 2.8860(4) 5_667 ?
Bi1 Br3 2.8861(4) . ?
N1 C1 1.341(4) . ?
N1 C5 1.348(4) . ?
N1 C6 1.489(3) . ?
C1 H1A 0.95 . ?
C1 C2 1.379(4) . ?
C2 H2A 0.95 . ?
C2 C3 1.373(5) . ?
C3 H3A 0.95 . ?
C3 C4 1.374(5) . ?
C4 H4A 0.95 . ?
C4 C5 1.379(4) . ?
C5 H5A 0.95 . ?
C6 H6A 0.99 . ?
C6 H6B 0.99 . ?
C6 C7 1.508(4) . ?
C7 C8 1.373(4) . ?
C7 C9 1.378(4) 7_556 ?
C8 H8A 0.95 . ?
C8 C9 1.384(4) . ?
C9 H9A 0.95 . ?
S101 O101 1.622(4) . ?
S101 C101 1.796(5) . ?
S101 C102 1.791(6) . ?
C101 H10A 0.98 . ?
C101 H10B 0.98 . ?
C101 H10C 0.98 . ?
C102 H10D 0.98 . ?
C102 H10E 0.98 . ?
C102 H10F 0.98 . ?
S201 O201 1.511(7) . ?
S201 C201 1.800(8) . ?
S201 C202 1.784(8) . ?
C201 H20A 0.98 . ?
C201 H20B 0.98 . ?
C201 H20C 0.98 . ?
C202 H20D 0.98 . ?
C202 H20E 0.98 . ?
C202 H20F 0.98 . ?
S211 O211 1.539(10) . ?
S211 C211 1.779(10) . ?
S211 C212 1.775(10) . ?
C211 H21A 0.98 . ?
C211 H21B 0.98 . ?
C211 H21C 0.98 . ?
C212 H21D 0.98 . ?
C212 H21E 0.98 . ?
C212 H21F 0.98 . ?
